data_7018416
loop_
_publ_author_name
'Wriedt, Mario'
'Zhou, Hong-Cai Joe'

_publ_section_title
;
 Systematic investigations on magneto-structural correlations of
 copper(ii) coordination polymers based on organic ligands with mixed
 carboxylic and nitrogen-based moieties.
;
_journal_issue 14
_journal_name_full 'Dalton transactions (Cambridge, England : 2003)'
_journal_page_first 4207
_journal_page_last 4216
_journal_paper_doi 10.1039/c2dt11965j
_journal_volume 41
_journal_year 2012
_chemical_formula_moiety 'C6 H4 Cu N6 O2'
_chemical_formula_sum 'C6 H4 Cu N6 O2'
_chemical_formula_weight 255.69
_chemical_name_systematic
;
?
;
_space_group_IT_number 11
_symmetry_cell_setting monoclinic
_symmetry_space_group_name_Hall '-P 2yb'
_symmetry_space_group_name_H-M 'P 1 21/m 1'
_atom_sites_solution_hydrogens geom
_atom_sites_solution_primary direct
_atom_sites_solution_secondary difmap
_audit_creation_method SHELXL-97
_cell_angle_alpha 90.00
_cell_angle_beta 99.379(7)
_cell_angle_gamma 90.00
_cell_formula_units_Z 2
_cell_length_a 5.606(3)
_cell_length_b 6.830(4)
_cell_length_c 11.891(7)
_cell_measurement_reflns_used 4077
_cell_measurement_temperature 120(2)
_cell_measurement_theta_max 28.51
_cell_measurement_theta_min 3.45
_cell_volume 449.2(4)
_computing_cell_refinement 'APEX2 (Bruker, 2008)'
_computing_data_collection 'APEX2 (Bruker, 2008)'
_computing_data_reduction 'APEX2 (Bruker, 2008)'
_computing_molecular_graphics 'SHELXP-97 (Sheldrick, 2008)'
_computing_structure_refinement 'SHELXL-97 (Sheldrick, 2008)'
_computing_structure_solution 'SHELXS-97 (Sheldrick, 2008)'
_diffrn_ambient_temperature 120(2)
_diffrn_measured_fraction_theta_full 0.985
_diffrn_measured_fraction_theta_max 0.985
_diffrn_measurement_device_type 'Bruker SMART APEX II CCD area detector'
_diffrn_measurement_method 'phi and omega scans'
_diffrn_radiation_monochromator graphite
_diffrn_radiation_source 'fine-focus sealed tube'
_diffrn_radiation_type MoK\a
_diffrn_radiation_wavelength 0.71073
_diffrn_reflns_av_R_equivalents 0.0422
_diffrn_reflns_av_sigmaI/netI 0.0428
_diffrn_reflns_limit_h_max 7
_diffrn_reflns_limit_h_min -7
_diffrn_reflns_limit_k_max 8
_diffrn_reflns_limit_k_min -9
_diffrn_reflns_limit_l_max 15
_diffrn_reflns_limit_l_min -15
_diffrn_reflns_number 4077
_diffrn_reflns_theta_full 28.51
_diffrn_reflns_theta_max 28.51
_diffrn_reflns_theta_min 3.45
_exptl_absorpt_coefficient_mu 2.420
_exptl_absorpt_correction_T_max 0.827
_exptl_absorpt_correction_T_min 0.690
_exptl_absorpt_correction_type multi-scan
_exptl_absorpt_process_details 'SADABS (Sheldrick, 2008)'
_exptl_crystal_colour blue
_exptl_crystal_density_diffrn 1.891
_exptl_crystal_density_method 'not measured'
_exptl_crystal_description block
_exptl_crystal_F_000 254
_exptl_crystal_size_max 0.16
_exptl_crystal_size_mid 0.13
_exptl_crystal_size_min 0.08
_refine_diff_density_max 1.692
_refine_diff_density_min -0.671
_refine_diff_density_rms 0.139
_refine_ls_extinction_method none
_refine_ls_goodness_of_fit_ref 1.097
_refine_ls_hydrogen_treatment constr
_refine_ls_matrix_type full
_refine_ls_number_parameters 82
_refine_ls_number_reflns 1215
_refine_ls_number_restraints 0
_refine_ls_restrained_S_all 1.097
_refine_ls_R_factor_all 0.0534
_refine_ls_R_factor_gt 0.0442
_refine_ls_shift/su_max 0.000
_refine_ls_shift/su_mean 0.000
_refine_ls_structure_factor_coef Fsqd
_refine_ls_weighting_details 'calc w=1/[\s^2^(Fo^2^)+(0.0321P)^2^+1.7952P] where P=(Fo^2^+2Fc^2^)/3'
_refine_ls_weighting_scheme calc
_refine_ls_wR_factor_gt 0.1002
_refine_ls_wR_factor_ref 0.1044
_reflns_number_gt 1024
_reflns_number_total 1215
_reflns_threshold_expression >2sigma(I)
_cod_data_source_file c2dt11965j.txt
_cod_data_source_block mw20neu
_cod_original_cell_volume 449.2(5)
_cod_original_sg_symbol_H-M 'P 21/m'
_cod_database_code 7018416

loop_
_symmetry_equiv_pos_as_xyz
'x, y, z'
'-x, y+1/2, -z'
'-x, -y, -z'
'x, -y-1/2, z'

loop_
_atom_site_label
_atom_site_type_symbol
_atom_site_fract_x
_atom_site_fract_y
_atom_site_fract_z
_atom_site_U_iso_or_equiv
_atom_site_adp_type
_atom_site_occupancy
_atom_site_symmetry_multiplicity
_atom_site_calc_flag
_atom_site_refinement_flags
Cu1 Cu 0.61701(10) 0.2500 0.75913(5) 0.01025(18) Uani 1 2 d S
N1 N 0.2456(7) 0.2500 0.6321(4) 0.0142(8) Uani 1 2 d S
N2 N 0.0970(7) 0.2500 0.5299(4) 0.0150(9) Uani 1 2 d S
N3 N -0.1303(7) 0.2500 0.5463(3) 0.0143(8) Uani 1 2 d S
N4 N -0.1335(7) 0.2500 0.6592(3) 0.0119(8) Uani 1 2 d S
C1 C 0.1720(9) 0.2500 0.8356(4) 0.0141(10) Uani 1 2 d S
C2 C 0.0965(8) 0.2500 0.7090(4) 0.0128(9) Uani 1 2 d S
O1 O 0.3965(6) 0.2500 0.8737(3) 0.0141(7) Uani 1 2 d S
O2 O 0.0052(6) 0.2500 0.8942(3) 0.0151(7) Uani 1 2 d S
N11 N 0.6197(5) 0.5478(4) 0.7630(2) 0.0122(5) Uani 1 1 d .
C11 C 0.5615(7) 0.6484(5) 0.6670(3) 0.0191(8) Uani 1 1 d .
H11 H 0.5191 0.5801 0.5970 0.023 Uiso 1 1 calc R
C12 C 0.6774(8) 0.6482(6) 0.8597(3) 0.0254(9) Uani 1 1 d .
H12 H 0.7192 0.5796 0.9297 0.030 Uiso 1 1 calc R

loop_
_atom_site_aniso_label
_atom_site_aniso_U_11
_atom_site_aniso_U_22
_atom_site_aniso_U_33
_atom_site_aniso_U_23
_atom_site_aniso_U_13
_atom_site_aniso_U_12
Cu1 0.0096(3) 0.0072(3) 0.0145(3) 0.000 0.0035(2) 0.000
N1 0.0147(19) 0.013(2) 0.014(2) 0.000 -0.0003(15) 0.000
N2 0.0174(19) 0.016(2) 0.013(2) 0.000 0.0069(16) 0.000
N3 0.0160(19) 0.015(2) 0.013(2) 0.000 0.0055(16) 0.000
N4 0.0140(18) 0.011(2) 0.0107(19) 0.000 0.0024(15) 0.000
C1 0.018(2) 0.006(2) 0.020(3) 0.000 0.0072(19) 0.000
C2 0.014(2) 0.009(2) 0.016(2) 0.000 0.0031(18) 0.000
O1 0.0126(15) 0.0140(18) 0.0159(18) 0.000 0.0031(13) 0.000
O2 0.0161(16) 0.0181(19) 0.0131(17) 0.000 0.0085(13) 0.000
N11 0.0121(12) 0.0107(13) 0.0143(13) -0.0001(12) 0.0040(10) -0.0008(11)
C11 0.0328(19) 0.0125(19) 0.0113(16) -0.0009(14) 0.0018(14) -0.0003(15)
C12 0.046(2) 0.012(2) 0.0160(18) -0.0002(15) -0.0034(16) 0.0016(17)

loop_
_atom_type_symbol
_atom_type_description
_atom_type_scat_dispersion_real
_atom_type_scat_dispersion_imag
_atom_type_scat_source
C C 0.0033 0.0016 'International Tables Vol C Tables 4.2.6.8 and 6.1.1.4'
H H 0.0000 0.0000 'International Tables Vol C Tables 4.2.6.8 and 6.1.1.4'
N N 0.0061 0.0033 'International Tables Vol C Tables 4.2.6.8 and 6.1.1.4'
O O 0.0106 0.0060 'International Tables Vol C Tables 4.2.6.8 and 6.1.1.4'
Cu Cu 0.3201 1.2651 'International Tables Vol C Tables 4.2.6.8 and 6.1.1.4'

loop_
_geom_angle_atom_site_label_1
_geom_angle_atom_site_label_2
_geom_angle_atom_site_label_3
_geom_angle
_geom_angle_site_symmetry_1
_geom_angle_site_symmetry_3
N4 Cu1 O1 173.68(15) 1_655 .
N4 Cu1 N11 90.59(8) 1_655 .
O1 Cu1 N11 89.28(8) . .
N4 Cu1 N11 90.59(8) 1_655 4_565
O1 Cu1 N11 89.29(8) . 4_565
N11 Cu1 N11 177.38(17) . 4_565
N4 Cu1 N1 104.59(16) 1_655 .
O1 Cu1 N1 81.73(15) . .
N11 Cu1 N1 90.98(8) . .
N11 Cu1 N1 90.98(8) 4_565 .
C2 N1 N2 104.6(4) . .
C2 N1 Cu1 98.4(3) . .
N2 N1 Cu1 157.0(3) . .
N3 N2 N1 109.5(4) . .
N2 N3 N4 108.5(4) . .
C2 N4 N3 105.9(4) . .
C2 N4 Cu1 117.6(3) . 1_455
N3 N4 Cu1 136.5(3) . 1_455
O2 C1 O1 126.1(5) . .
O2 C1 C2 116.4(4) . .
O1 C1 C2 117.5(4) . .
N4 C2 N1 111.4(4) . .
N4 C2 C1 122.9(4) . .
N1 C2 C1 125.7(4) . .
C1 O1 Cu1 116.7(3) . .
C11 N11 C12 117.8(3) . .
C11 N11 Cu1 119.9(2) . .
C12 N11 Cu1 122.3(2) . .
N11 C11 C11 121.2(2) . 4_575
N11 C12 C12 121.0(2) . 4_575

loop_
_geom_bond_atom_site_label_1
_geom_bond_atom_site_label_2
_geom_bond_distance
_geom_bond_site_symmetry_2
Cu1 N4 1.977(4) 1_655
Cu1 O1 1.983(4) .
Cu1 N11 2.034(3) .
Cu1 N11 2.034(3) 4_565
Cu1 N1 2.364(4) .
N1 C2 1.335(6) .
N1 N2 1.357(6) .
N2 N3 1.320(6) .
N3 N4 1.346(6) .
N4 C2 1.328(6) .
N4 Cu1 1.977(4) 1_455
C1 O2 1.254(6) .
C1 O1 1.266(6) .
C1 C2 1.496(7) .
N11 C11 1.327(4) .
N11 C12 1.332(5) .
C11 C11 1.388(7) 4_575
C12 C12 1.391(8) 4_575
